data_4334729
loop_
_publ_author_name
'Vivienne Leigh'
'Wadi Ghattas'
'Ralte Lalrempuia'
'Helge M\"uller-Bunz'
'Mary T. Pryce'
'Martin Albrecht'

_publ_contact_author
;
        Prof. Dr. Martin Albrecht
        School of Chemistry and Chemical Biology
        University College Dublin
        Belfield
        Dublin 4
        Ireland
;
_publ_contact_author_email martin.albrecht@ucd.ie
_publ_contact_author_fax '00353 1 716-2501'
_publ_contact_author_phone '00353 1 716-2504'
_publ_section_title
;
 Synthesis, Photo-, and Electrochemistry of Ruthenium Bis(bipyridine)
 Complexes Comprising a N-heterocyclic Carbene Ligand
;
_journal_name_full 'Inorganic Chemistry'
_journal_page_first 5395
_journal_page_last 5402
_journal_paper_doi 10.1021/ic400347r
_journal_volume 52
_journal_year 2013
_chemical_absolute_configuration ad
_chemical_formula_moiety 'C23 H30 N6 O2 Ru S2, 2 (C F3 O3 S)'
_chemical_formula_sum 'C25 H30 F6 N6 O8 Ru S4'
_chemical_formula_weight 885.86
_chemical_name_systematic
; 
 ? 
;
_space_group_IT_number 4
_symmetry_cell_setting monoclinic
_symmetry_space_group_name_Hall 'P 2yb'
_symmetry_space_group_name_H-M 'P 1 21 1'
_atom_sites_solution_hydrogens geom
_atom_sites_solution_primary direct
_atom_sites_solution_secondary difmap
_audit_creation_method SHELXL-97
_cell_angle_alpha 90.00
_cell_angle_beta 91.475(3)
_cell_angle_gamma 90.00
_cell_formula_units_Z 2
_cell_length_a 9.3866(3)
_cell_length_b 10.9572(3)
_cell_length_c 16.3408(5)
_cell_measurement_reflns_used 20752
_cell_measurement_temperature 100(2)
_cell_measurement_theta_max 29.7399
_cell_measurement_theta_min 3.3420
_cell_volume 1680.11(9)
_computing_cell_refinement
; 
CrysAlisPro, Oxford Diffraction Ltd., 
Version 1.171.34.36 (release 02-08-2010 CrysAlis171 .NET) 
(compiled Aug  2 2010,13:00:58) 
;
_computing_data_collection
; 
CrysAlisPro, Oxford Diffraction Ltd., 
Version 1.171.34.36 (release 02-08-2010 CrysAlis171 .NET) 
(compiled Aug  2 2010,13:00:58) 
;
_computing_data_reduction
; 
CrysAlisPro, Oxford Diffraction Ltd., 
Version 1.171.34.36 (release 02-08-2010 CrysAlis171 .NET) 
(compiled Aug  2 2010,13:00:58) 
;
_computing_structure_refinement 'SHELXL-97 (Sheldrick, 2008)'
_computing_structure_solution 'SHELXS-97 (Sheldrick, 2008)'
_diffrn_ambient_temperature 100(2)
_diffrn_detector_area_resol_mean 10.3196
_diffrn_measured_fraction_theta_full 0.993
_diffrn_measured_fraction_theta_max 0.919
_diffrn_measurement_device_type 'SuperNova, Dual, Cu at zero, Atlas'
_diffrn_measurement_method '\w scans'
_diffrn_radiation_monochromator mirror
_diffrn_radiation_source 'SuperNova (Mo) x-ray Source'
_diffrn_radiation_type MoK\a
_diffrn_radiation_wavelength 0.71073
_diffrn_reflns_av_R_equivalents 0.0291
_diffrn_reflns_av_sigmaI/netI 0.0279
_diffrn_reflns_limit_h_max 12
_diffrn_reflns_limit_h_min -12
_diffrn_reflns_limit_k_max 15
_diffrn_reflns_limit_k_min -15
_diffrn_reflns_limit_l_max 21
_diffrn_reflns_limit_l_min -22
_diffrn_reflns_number 30148
_diffrn_reflns_theta_full 28.00
_diffrn_reflns_theta_max 29.81
_diffrn_reflns_theta_min 3.35
_exptl_absorpt_coefficient_mu 0.805
_exptl_absorpt_correction_T_max 0.942
_exptl_absorpt_correction_T_min 0.911
_exptl_absorpt_correction_type analytical
_exptl_absorpt_process_details
; 
CrysAlisPro, Oxford Diffraction Ltd., 
Version 1.171.34.36 (release 02-08-2010 CrysAlis171 .NET) 
(compiled Aug  2 2010,13:00:58) 
Analytical numeric absorption correction using a multifaceted crystal
model based on expressions derived by R.C. Clark & J.S. Reid.
(Clark, R. C. & Reid, J. S. (1995). Acta Cryst. A51, 887-897)
;
_exptl_crystal_colour yellow
_exptl_crystal_density_diffrn 1.751
_exptl_crystal_description block
_exptl_crystal_F_000 896
_exptl_crystal_size_max 0.1487
_exptl_crystal_size_mid 0.0962
_exptl_crystal_size_min 0.0873
_refine_diff_density_max 1.922
_refine_diff_density_min -0.602
_refine_diff_density_rms 0.089
_refine_ls_abs_structure_details 'Flack H D (1983), Acta Cryst. A39, 876-881'
_refine_ls_abs_structure_Flack -0.01(2)
_refine_ls_extinction_method none
_refine_ls_goodness_of_fit_ref 1.063
_refine_ls_hydrogen_treatment constr
_refine_ls_matrix_type full
_refine_ls_number_parameters 457
_refine_ls_number_reflns 8421
_refine_ls_number_restraints 1
_refine_ls_restrained_S_all 1.063
_refine_ls_R_factor_all 0.0357
_refine_ls_R_factor_gt 0.0335
_refine_ls_shift/su_max 0.000
_refine_ls_shift/su_mean 0.000
_refine_ls_structure_factor_coef Fsqd
_refine_ls_weighting_details 'calc w=1/[\s^2^(Fo^2^)+(0.0378P)^2^+2.4342P] where P=(Fo^2^+2Fc^2^)/3'
_refine_ls_weighting_scheme calc
_refine_ls_wR_factor_gt 0.0814
_refine_ls_wR_factor_ref 0.0829
_reflns_number_gt 8114
_reflns_number_total 8421
_reflns_threshold_expression I>2\s(I)
_cod_data_source_file ic400347r_si_002_1.cif
_cod_data_source_block alb64
_cod_original_sg_symbol_H-M 'P 21'
_cod_database_code 4334729

loop_
_symmetry_equiv_pos_as_xyz
'x, y, z'
'-x, y+1/2, -z'

loop_
_atom_site_label
_atom_site_type_symbol
_atom_site_fract_x
_atom_site_fract_y
_atom_site_fract_z
_atom_site_U_iso_or_equiv
_atom_site_adp_type
_atom_site_occupancy
_atom_site_symmetry_multiplicity
_atom_site_calc_flag
_atom_site_refinement_flags
Ru Ru 0.52922(2) 0.714860(18) 0.245252(12) 0.01291(6) Uani 1 1 d .
N1 N 0.6090(3) 0.8709(3) 0.18276(17) 0.0146(6) Uani 1 1 d .
C1 C 0.6973(3) 0.8711(3) 0.11861(18) 0.0183(6) Uani 1 1 d .
H1 H 0.7318 0.7954 0.0989 0.022 Uiso 1 1 calc R
C2 C 0.7391(4) 0.9775(3) 0.0808(2) 0.0241(7) Uani 1 1 d .
H2 H 0.8012 0.9747 0.0358 0.029 Uiso 1 1 calc R
C3 C 0.6894(4) 1.0881(3) 0.1091(2) 0.0302(8) Uani 1 1 d .
H3 H 0.7178 1.1623 0.0843 0.036 Uiso 1 1 calc R
C4 C 0.5978(4) 1.0893(3) 0.1741(2) 0.0277(7) Uani 1 1 d .
H4 H 0.5608 1.1643 0.1936 0.033 Uiso 1 1 calc R
C5 C 0.5604(3) 0.9799(3) 0.21027(18) 0.0162(6) Uani 1 1 d .
C6 C 0.4629(3) 0.9738(3) 0.27994(18) 0.0151(5) Uani 1 1 d .
C7 C 0.4063(4) 1.0774(3) 0.31623(19) 0.0210(6) Uani 1 1 d .
H7 H 0.4307 1.1564 0.2972 0.025 Uiso 1 1 calc R
C8 C 0.3144(4) 1.0641(3) 0.3802(2) 0.0235(7) Uani 1 1 d .
H8 H 0.2734 1.1337 0.4050 0.028 Uiso 1 1 calc R
C9 C 0.2827(4) 0.9477(3) 0.4080(2) 0.0253(7) Uani 1 1 d .
H9 H 0.2208 0.9365 0.4524 0.030 Uiso 1 1 calc R
C10 C 0.3431(3) 0.8482(3) 0.3695(2) 0.0203(6) Uani 1 1 d .
H10 H 0.3206 0.7685 0.3880 0.024 Uiso 1 1 calc R
N2 N 0.4322(3) 0.8608(3) 0.30712(18) 0.0154(6) Uani 1 1 d .
N3 N 0.3398(2) 0.7160(3) 0.16854(13) 0.0163(4) Uani 1 1 d .
C11 C 0.3183(4) 0.7891(3) 0.1030(2) 0.0217(6) Uani 1 1 d .
H11 H 0.3945 0.8390 0.0856 0.026 Uiso 1 1 calc R
C12 C 0.1891(4) 0.7939(4) 0.0600(2) 0.0266(7) Uani 1 1 d .
H12 H 0.1770 0.8467 0.0143 0.032 Uiso 1 1 calc R
C13 C 0.0782(3) 0.7209(5) 0.08462(19) 0.0279(7) Uani 1 1 d .
H13 H -0.0113 0.7234 0.0561 0.034 Uiso 1 1 calc R
C14 C 0.0985(3) 0.6440(3) 0.1512(2) 0.0251(7) Uani 1 1 d .
H14 H 0.0236 0.5923 0.1683 0.030 Uiso 1 1 calc R
C15 C 0.2300(3) 0.6433(3) 0.1927(2) 0.0191(6) Uani 1 1 d .
C16 C 0.2708(3) 0.5711(3) 0.2632(2) 0.0187(6) Uani 1 1 d .
C17 C 0.4069(4) 0.5823(3) 0.2992(2) 0.0159(6) Uani 1 1 d .
N4 N 0.2011(3) 0.4822(3) 0.30406(18) 0.0227(6) Uani 1 1 d .
C18 C 0.0566(4) 0.4328(4) 0.2915(3) 0.0317(8) Uani 1 1 d .
H18A H 0.0431 0.3635 0.3284 0.048 Uiso 1 1 calc R
H18B H 0.0440 0.4057 0.2346 0.048 Uiso 1 1 calc R
H18C H -0.0135 0.4964 0.3031 0.048 Uiso 1 1 calc R
N5 N 0.2814(3) 0.4353(3) 0.36264(19) 0.0242(6) Uani 1 1 d .
N6 N 0.4049(3) 0.4967(2) 0.35879(17) 0.0207(5) Uani 1 1 d .
C19 C 0.5137(4) 0.4654(3) 0.4213(2) 0.0284(7) Uani 1 1 d .
H19A H 0.4934 0.5082 0.4723 0.043 Uiso 1 1 calc R
H19B H 0.6077 0.4900 0.4024 0.043 Uiso 1 1 calc R
H19C H 0.5128 0.3771 0.4308 0.043 Uiso 1 1 calc R
S1 S 0.71970(7) 0.71598(10) 0.33295(4) 0.01693(12) Uani 1 1 d .
O1 O 0.7879(3) 0.5977(2) 0.35296(16) 0.0263(5) Uani 1 1 d .
C20 C 0.8598(3) 0.8126(3) 0.3008(2) 0.0222(7) Uani 1 1 d .
H20A H 0.9399 0.8077 0.3403 0.033 Uiso 1 1 calc R
H20B H 0.8255 0.8969 0.2975 0.033 Uiso 1 1 calc R
H20C H 0.8912 0.7863 0.2468 0.033 Uiso 1 1 calc R
C21 C 0.6806(4) 0.7892(4) 0.42811(19) 0.0268(7) Uani 1 1 d .
H21A H 0.6048 0.7443 0.4552 0.040 Uiso 1 1 calc R
H21B H 0.6493 0.8732 0.4175 0.040 Uiso 1 1 calc R
H21C H 0.7664 0.7901 0.4636 0.040 Uiso 1 1 calc R
S2 S 0.63754(9) 0.56841(8) 0.17097(5) 0.01650(17) Uani 1 1 d .
O2 O 0.7836(2) 0.5974(2) 0.14381(16) 0.0238(5) Uani 1 1 d .
C22 C 0.5355(4) 0.5288(3) 0.0811(2) 0.0219(6) Uani 1 1 d .
H22A H 0.5318 0.5986 0.0436 0.033 Uiso 1 1 calc R
H22B H 0.4385 0.5067 0.0963 0.033 Uiso 1 1 calc R
H22C H 0.5801 0.4592 0.0541 0.033 Uiso 1 1 calc R
C23 C 0.6481(4) 0.4215(3) 0.2179(2) 0.0233(7) Uani 1 1 d .
H23A H 0.7099 0.3685 0.1860 0.035 Uiso 1 1 calc R
H23B H 0.5526 0.3857 0.2197 0.035 Uiso 1 1 calc R
H23C H 0.6876 0.4297 0.2737 0.035 Uiso 1 1 calc R
O3 O 0.6419(3) 0.1691(3) 0.47334(16) 0.0397(7) Uani 1 1 d .
O4 O 0.7548(4) 0.0850(4) 0.3535(2) 0.0641(12) Uani 1 1 d .
O5 O 0.7896(4) 0.2975(3) 0.3927(3) 0.0673(13) Uani 1 1 d .
S3 S 0.75443(9) 0.17365(8) 0.41663(5) 0.02086(16) Uani 1 1 d .
C24 C 0.9140(4) 0.1353(4) 0.4797(3) 0.0366(10) Uani 1 1 d .
F1 F 0.9124(3) 0.1836(4) 0.55198(19) 0.0833(15) Uani 1 1 d .
F2 F 0.9141(4) 0.0124(3) 0.4964(2) 0.0682(9) Uani 1 1 d .
F3 F 1.0300(3) 0.1539(3) 0.4416(2) 0.0596(8) Uani 1 1 d .
O6 O 0.8610(4) 0.8567(3) 0.9134(2) 0.0423(7) Uani 1 1 d .
O7 O 0.6817(3) 0.7979(2) 0.81008(16) 0.0289(5) Uani 1 1 d .
O8 O 0.6577(4) 0.7310(4) 0.95019(17) 0.0572(10) Uani 1 1 d .
S4 S 0.75228(11) 0.77031(9) 0.88752(5) 0.02950(19) Uani 1 1 d .
C25 C 0.8587(5) 0.6346(4) 0.8634(3) 0.0444(12) Uani 1 1 d .
F4 F 0.7720(4) 0.5422(2) 0.84057(19) 0.0575(9) Uani 1 1 d .
F5 F 0.9464(4) 0.6557(3) 0.8046(2) 0.0677(9) Uani 1 1 d .
F6 F 0.9302(4) 0.5952(3) 0.9297(2) 0.0786(12) Uani 1 1 d .

loop_
_atom_site_aniso_label
_atom_site_aniso_U_11
_atom_site_aniso_U_22
_atom_site_aniso_U_33
_atom_site_aniso_U_23
_atom_site_aniso_U_13
_atom_site_aniso_U_12
Ru 0.01083(9) 0.01348(9) 0.01445(9) -0.00109(10) 0.00107(7) -0.00048(10)
N1 0.0126(13) 0.0176(13) 0.0136(12) -0.0005(10) -0.0009(10) -0.0012(10)
C1 0.0177(14) 0.0235(16) 0.0137(13) -0.0016(11) 0.0041(11) -0.0031(12)
C2 0.0290(18) 0.0267(17) 0.0170(15) -0.0016(13) 0.0068(13) -0.0043(14)
C3 0.042(2) 0.0222(17) 0.0265(17) 0.0002(14) 0.0124(15) -0.0074(16)
C4 0.042(2) 0.0153(15) 0.0259(16) -0.0016(13) 0.0097(15) -0.0020(14)
C5 0.0186(15) 0.0170(14) 0.0131(13) -0.0016(11) 0.0006(11) 0.0009(12)
C6 0.0138(13) 0.0166(13) 0.0148(13) -0.0022(11) 0.0001(10) 0.0006(11)
C7 0.0223(15) 0.0185(15) 0.0220(15) -0.0035(12) 0.0010(12) 0.0065(12)
C8 0.0218(16) 0.0227(16) 0.0260(16) -0.0061(13) 0.0019(13) 0.0074(13)
C9 0.0221(16) 0.0322(18) 0.0222(16) -0.0066(14) 0.0090(13) 0.0008(14)
C10 0.0183(15) 0.0239(16) 0.0191(15) -0.0005(12) 0.0070(12) -0.0013(13)
N2 0.0085(12) 0.0216(14) 0.0160(13) -0.0002(11) 0.0002(10) 0.0001(11)
N3 0.0128(10) 0.0172(10) 0.0190(10) -0.0029(14) -0.0009(8) 0.0036(15)
C11 0.0187(15) 0.0252(16) 0.0212(15) -0.0045(12) 0.0007(12) 0.0019(13)
C12 0.0246(17) 0.0337(18) 0.0213(16) -0.0049(14) -0.0044(13) 0.0076(14)
C13 0.0161(13) 0.0388(18) 0.0286(14) -0.0127(19) -0.0045(11) 0.0048(18)
C14 0.0111(14) 0.0290(18) 0.0350(18) -0.0121(14) -0.0004(13) 0.0008(12)
C15 0.0128(14) 0.0173(15) 0.0273(15) -0.0081(12) 0.0024(12) 0.0049(11)
C16 0.0135(13) 0.0164(14) 0.0265(15) -0.0057(12) 0.0067(12) -0.0033(11)
C17 0.0153(15) 0.0124(14) 0.0204(15) -0.0037(12) 0.0065(12) -0.0003(12)
N4 0.0180(13) 0.0198(13) 0.0308(15) -0.0041(11) 0.0089(11) -0.0026(11)
C18 0.0171(16) 0.032(2) 0.046(2) -0.0047(17) 0.0126(15) -0.0074(15)
N5 0.0227(14) 0.0204(14) 0.0303(15) -0.0038(12) 0.0123(12) -0.0035(11)
N6 0.0222(14) 0.0162(12) 0.0239(13) -0.0001(10) 0.0063(11) 0.0006(11)
C19 0.0293(18) 0.0300(18) 0.0258(17) 0.0076(14) 0.0006(14) 0.0012(15)
S1 0.0140(3) 0.0191(3) 0.0175(3) -0.0006(4) -0.0018(2) -0.0017(4)
O1 0.0208(11) 0.0224(12) 0.0354(13) 0.0057(10) -0.0077(10) 0.0019(10)
C20 0.0150(15) 0.0249(16) 0.0267(16) -0.0006(13) -0.0021(12) -0.0015(13)
C21 0.0238(16) 0.044(2) 0.0129(13) -0.0049(14) -0.0013(12) -0.0028(15)
S2 0.0120(3) 0.0147(3) 0.0229(4) -0.0031(3) 0.0012(3) -0.0001(3)
O2 0.0136(10) 0.0214(12) 0.0367(13) -0.0052(10) 0.0052(9) 0.0015(9)
C22 0.0188(15) 0.0240(16) 0.0230(15) -0.0061(13) 0.0025(12) -0.0001(13)
C23 0.0207(16) 0.0164(15) 0.0330(18) 0.0012(13) 0.0035(14) 0.0032(13)
O3 0.0163(11) 0.073(2) 0.0303(13) 0.0082(13) 0.0061(10) 0.0017(12)
O4 0.047(2) 0.079(3) 0.065(2) -0.049(2) -0.0190(17) 0.0194(19)
O5 0.050(2) 0.045(2) 0.109(3) 0.044(2) 0.028(2) 0.0109(17)
S3 0.0221(4) 0.0215(4) 0.0192(3) 0.0001(3) 0.0035(3) 0.0039(3)
C24 0.0177(17) 0.050(3) 0.042(2) -0.0168(19) 0.0077(15) 0.0055(17)
F1 0.0423(15) 0.145(4) 0.0614(18) -0.042(2) -0.0233(14) 0.024(2)
F2 0.0555(19) 0.065(2) 0.084(2) 0.0350(18) -0.0006(16) 0.0165(16)
F3 0.0206(11) 0.0656(19) 0.094(2) 0.0205(17) 0.0187(13) 0.0082(12)
O6 0.057(2) 0.0307(15) 0.0396(16) -0.0118(13) 0.0060(14) -0.0176(14)
O7 0.0395(15) 0.0207(11) 0.0268(12) 0.0037(10) 0.0064(11) 0.0036(11)
O8 0.082(2) 0.064(3) 0.0257(13) 0.0047(16) 0.0155(14) -0.034(2)
S4 0.0462(5) 0.0220(4) 0.0204(4) -0.0007(3) 0.0043(4) -0.0086(4)
C25 0.054(3) 0.0257(19) 0.052(3) -0.0052(18) -0.030(2) 0.0007(19)
F4 0.082(2) 0.0173(11) 0.0702(19) -0.0030(11) -0.0480(17) -0.0010(12)
F5 0.067(2) 0.0503(18) 0.087(2) -0.0176(17) 0.0151(18) 0.0207(16)
F6 0.103(3) 0.0417(17) 0.087(2) 0.0039(16) -0.071(2) 0.0012(18)

loop_
_atom_type_symbol
_atom_type_description
_atom_type_scat_dispersion_real
_atom_type_scat_dispersion_imag
_atom_type_scat_source
C C 0.0033 0.0016 'International Tables Vol C Tables 4.2.6.8 and 6.1.1.4'
H H 0.0000 0.0000 'International Tables Vol C Tables 4.2.6.8 and 6.1.1.4'
N N 0.0061 0.0033 'International Tables Vol C Tables 4.2.6.8 and 6.1.1.4'
O O 0.0106 0.0060 'International Tables Vol C Tables 4.2.6.8 and 6.1.1.4'
F F 0.0171 0.0103 'International Tables Vol C Tables 4.2.6.8 and 6.1.1.4'
S S 0.1246 0.1234 'International Tables Vol C Tables 4.2.6.8 and 6.1.1.4'
Ru Ru -1.2594 0.8363 'International Tables Vol C Tables 4.2.6.8 and 6.1.1.4'

loop_
_geom_angle_atom_site_label_1
_geom_angle_atom_site_label_2
_geom_angle_atom_site_label_3
_geom_angle
C17 Ru N2 94.41(10)
C17 Ru N1 166.68(12)
N2 Ru N1 77.50(12)
C17 Ru N3 77.99(13)
N2 Ru N3 85.09(11)
N1 Ru N3 90.67(11)
C17 Ru S1 99.94(10)
N2 Ru S1 92.07(8)
N1 Ru S1 90.99(8)
N3 Ru S1 176.32(6)
C17 Ru S2 89.58(10)
N2 Ru S2 175.57(9)
N1 Ru S2 98.22(8)
N3 Ru S2 93.87(8)
S1 Ru S2 89.14(3)
C1 N1 C5 118.2(3)
C1 N1 Ru 126.9(2)
C5 N1 Ru 114.8(2)
N1 C1 C2 122.3(3)
N1 C1 H1 118.8
C2 C1 H1 118.8
C1 C2 C3 119.2(3)
C1 C2 H2 120.4
C3 C2 H2 120.4
C4 C3 C2 119.1(3)
C4 C3 H3 120.4
C2 C3 H3 120.4
C3 C4 C5 119.2(3)
C3 C4 H4 120.4
C5 C4 H4 120.4
N1 C5 C4 121.9(3)
N1 C5 C6 115.8(3)
C4 C5 C6 122.3(3)
N2 C6 C7 121.4(3)
N2 C6 C5 115.8(3)
C7 C6 C5 122.8(3)
C8 C7 C6 119.3(3)
C8 C7 H7 120.4
C6 C7 H7 120.4
C7 C8 C9 119.2(3)
C7 C8 H8 120.4
C9 C8 H8 120.4
C10 C9 C8 118.7(3)
C10 C9 H9 120.6
C8 C9 H9 120.6
N2 C10 C9 122.2(3)
N2 C10 H10 118.9
C9 C10 H10 118.9
C10 N2 C6 119.1(3)
C10 N2 Ru 124.8(2)
C6 N2 Ru 116.1(2)
C11 N3 C15 118.5(3)
C11 N3 Ru 124.8(2)
C15 N3 Ru 116.5(2)
N3 C11 C12 122.4(3)
N3 C11 H11 118.8
C12 C11 H11 118.8
C13 C12 C11 119.1(3)
C13 C12 H12 120.4
C11 C12 H12 120.4
C12 C13 C14 119.4(3)
C12 C13 H13 120.3
C14 C13 H13 120.3
C13 C14 C15 119.2(3)
C13 C14 H14 120.4
C15 C14 H14 120.4
N3 C15 C14 121.4(3)
N3 C15 C16 111.3(3)
C14 C15 C16 127.3(3)
N4 C16 C17 107.6(3)
N4 C16 C15 131.6(3)
C17 C16 C15 120.6(3)
N6 C17 C16 102.3(3)
N6 C17 Ru 144.5(3)
C16 C17 Ru 113.2(2)
N5 N4 C16 111.4(3)
N5 N4 C18 118.1(3)
C16 N4 C18 130.5(3)
N4 C18 H18A 109.5
N4 C18 H18B 109.5
H18A C18 H18B 109.5
N4 C18 H18C 109.5
H18A C18 H18C 109.5
H18B C18 H18C 109.5
N4 N5 N6 104.5(3)
N5 N6 C17 114.1(3)
N5 N6 C19 115.9(3)
C17 N6 C19 129.9(3)
N6 C19 H19A 109.5
N6 C19 H19B 109.5
H19A C19 H19B 109.5
N6 C19 H19C 109.5
H19A C19 H19C 109.5
H19B C19 H19C 109.5
O1 S1 C20 105.55(15)
O1 S1 C21 107.28(17)
C20 S1 C21 99.15(17)
O1 S1 Ru 117.76(11)
C20 S1 Ru 113.23(11)
C21 S1 Ru 112.03(12)
S1 C20 H20A 109.5
S1 C20 H20B 109.5
H20A C20 H20B 109.5
S1 C20 H20C 109.5
H20A C20 H20C 109.5
H20B C20 H20C 109.5
S1 C21 H21A 109.5
S1 C21 H21B 109.5
H21A C21 H21B 109.5
S1 C21 H21C 109.5
H21A C21 H21C 109.5
H21B C21 H21C 109.5
O2 S2 C23 106.25(16)
O2 S2 C22 106.61(16)
C23 S2 C22 99.01(17)
O2 S2 Ru 115.98(10)
C23 S2 Ru 115.39(12)
C22 S2 Ru 111.93(11)
S2 C22 H22A 109.5
S2 C22 H22B 109.5
H22A C22 H22B 109.5
S2 C22 H22C 109.5
H22A C22 H22C 109.5
H22B C22 H22C 109.5
S2 C23 H23A 109.5
S2 C23 H23B 109.5
H23A C23 H23B 109.5
S2 C23 H23C 109.5
H23A C23 H23C 109.5
H23B C23 H23C 109.5
O4 S3 O3 117.7(2)
O4 S3 O5 116.1(3)
O3 S3 O5 112.7(2)
O4 S3 C24 103.5(2)
O3 S3 C24 103.52(17)
O5 S3 C24 100.2(2)
F3 C24 F1 114.1(4)
F3 C24 F2 104.8(3)
F1 C24 F2 102.7(4)
F3 C24 S3 112.3(3)
F1 C24 S3 112.8(3)
F2 C24 S3 109.3(3)
O8 S4 O7 114.13(19)
O8 S4 O6 115.5(2)
O7 S4 O6 115.04(19)
O8 S4 C25 105.0(3)
O7 S4 C25 102.77(18)
O6 S4 C25 102.0(2)
F5 C25 F6 110.1(5)
F5 C25 F4 108.5(4)
F6 C25 F4 105.6(4)
F5 C25 S4 111.8(3)
F6 C25 S4 110.7(3)
F4 C25 S4 109.9(3)

loop_
_geom_bond_atom_site_label_1
_geom_bond_atom_site_label_2
_geom_bond_distance
Ru C17 2.064(4)
Ru N2 2.111(3)
Ru N1 2.137(3)
Ru N3 2.149(2)
Ru S1 2.2624(6)
Ru S2 2.2684(9)
N1 C1 1.353(4)
N1 C5 1.358(4)
C1 C2 1.381(5)
C1 H1 0.9500
C2 C3 1.383(5)
C2 H2 0.9500
C3 C4 1.383(5)
C3 H3 0.9500
C4 C5 1.387(4)
C4 H4 0.9500
C5 C6 1.480(4)
C6 N2 1.349(4)
C6 C7 1.393(4)
C7 C8 1.380(5)
C7 H7 0.9500
C8 C9 1.388(5)
C8 H8 0.9500
C9 C10 1.387(5)
C9 H9 0.9500
C10 N2 1.343(4)
C10 H10 0.9500
N3 C11 1.348(4)
N3 C15 1.368(4)
C11 C12 1.387(5)
C11 H11 0.9500
C12 C13 1.381(5)
C12 H12 0.9500
C13 C14 1.385(6)
C13 H13 0.9500
C14 C15 1.394(4)
C14 H14 0.9500
C15 C16 1.441(5)
C16 N4 1.359(4)
C16 C17 1.397(5)
C17 N6 1.352(4)
N4 N5 1.308(4)
N4 C18 1.469(4)
C18 H18A 0.9800
C18 H18B 0.9800
C18 H18C 0.9800
N5 N6 1.343(4)
N6 C19 1.466(5)
C19 H19A 0.9800
C19 H19B 0.9800
C19 H19C 0.9800
S1 O1 1.478(3)
S1 C20 1.778(3)
S1 C21 1.796(3)
C20 H20A 0.9800
C20 H20B 0.9800
C20 H20C 0.9800
C21 H21A 0.9800
C21 H21B 0.9800
C21 H21C 0.9800
S2 O2 1.486(2)
S2 C23 1.784(3)
S2 C22 1.786(3)
C22 H22A 0.9800
C22 H22B 0.9800
C22 H22C 0.9800
C23 H23A 0.9800
C23 H23B 0.9800
C23 H23C 0.9800
O3 S3 1.424(3)
O4 S3 1.417(3)
O5 S3 1.453(4)
S3 C24 1.844(4)
C24 F3 1.285(5)
C24 F1 1.295(5)
C24 F2 1.374(6)
O6 S4 1.448(3)
O7 S4 1.445(3)
O8 S4 1.438(3)
S4 C25 1.840(5)
C25 F5 1.302(6)
C25 F6 1.331(5)
C25 F4 1.346(5)

loop_
_geom_torsion_atom_site_label_1
_geom_torsion_atom_site_label_2
_geom_torsion_atom_site_label_3
_geom_torsion_atom_site_label_4
_geom_torsion
C17 Ru N1 C1 -125.3(5)
N2 Ru N1 C1 -178.8(3)
N3 Ru N1 C1 -94.0(3)
S1 Ru N1 C1 89.3(3)
S2 Ru N1 C1 0.0(3)
C17 Ru N1 C5 52.6(7)
N2 Ru N1 C5 -0.9(2)
N3 Ru N1 C5 83.9(2)
S1 Ru N1 C5 -92.8(2)
S2 Ru N1 C5 177.9(2)
C5 N1 C1 C2 0.0(5)
Ru N1 C1 C2 177.8(3)
N1 C1 C2 C3 0.0(5)
C1 C2 C3 C4 -0.7(6)
C2 C3 C4 C5 1.4(6)
C1 N1 C5 C4 0.6(5)
Ru N1 C5 C4 -177.4(3)
C1 N1 C5 C6 179.3(3)
Ru N1 C5 C6 1.3(3)
C3 C4 C5 N1 -1.3(5)
C3 C4 C5 C6 -180.0(3)
N1 C5 C6 N2 -0.9(4)
C4 C5 C6 N2 177.8(3)
N1 C5 C6 C7 178.6(3)
C4 C5 C6 C7 -2.7(5)
N2 C6 C7 C8 -1.4(5)
C5 C6 C7 C8 179.0(3)
C6 C7 C8 C9 1.2(5)
C7 C8 C9 C10 -0.9(5)
C8 C9 C10 N2 0.8(5)
C9 C10 N2 C6 -0.9(5)
C9 C10 N2 Ru 179.9(3)
C7 C6 N2 C10 1.2(5)
C5 C6 N2 C10 -179.2(3)
C7 C6 N2 Ru -179.5(2)
C5 C6 N2 Ru 0.1(3)
C17 Ru N2 C10 10.4(3)
N1 Ru N2 C10 179.7(3)
N3 Ru N2 C10 87.9(3)
S1 Ru N2 C10 -89.8(3)
C17 Ru N2 C6 -168.9(2)
N1 Ru N2 C6 0.4(2)
N3 Ru N2 C6 -91.3(2)
S1 Ru N2 C6 91.0(2)
C17 Ru N3 C11 -179.9(3)
N2 Ru N3 C11 84.5(3)
N1 Ru N3 C11 7.1(3)
S2 Ru N3 C11 -91.1(3)
C17 Ru N3 C15 5.3(2)
N2 Ru N3 C15 -90.2(2)
N1 Ru N3 C15 -167.6(2)
S2 Ru N3 C15 94.1(2)
C15 N3 C11 C12 0.7(5)
Ru N3 C11 C12 -174.0(3)
N3 C11 C12 C13 -0.4(5)
C11 C12 C13 C14 -0.4(5)
C12 C13 C14 C15 1.0(5)
C11 N3 C15 C14 -0.1(5)
Ru N3 C15 C14 175.0(2)
C11 N3 C15 C16 179.9(3)
Ru N3 C15 C16 -5.0(3)
C13 C14 C15 N3 -0.8(5)
C13 C14 C15 C16 179.3(3)
N3 C15 C16 N4 -175.0(3)
C14 C15 C16 N4 4.9(6)
N3 C15 C16 C17 1.3(4)
C14 C15 C16 C17 -178.8(3)
N4 C16 C17 N6 0.3(3)
C15 C16 C17 N6 -176.8(3)
N4 C16 C17 Ru -179.7(2)
C15 C16 C17 Ru 3.2(4)
N2 Ru C17 N6 -100.3(4)
N1 Ru C17 N6 -152.2(4)
N3 Ru C17 N6 175.7(5)
S1 Ru C17 N6 -7.4(4)
S2 Ru C17 N6 81.6(4)
N2 Ru C17 C16 79.7(2)
N1 Ru C17 C16 27.8(7)
N3 Ru C17 C16 -4.3(2)
S1 Ru C17 C16 172.6(2)
S2 Ru C17 C16 -98.3(2)
C17 C16 N4 N5 -0.3(4)
C15 C16 N4 N5 176.3(3)
C17 C16 N4 C18 -179.4(3)
C15 C16 N4 C18 -2.7(6)
C16 N4 N5 N6 0.2(3)
C18 N4 N5 N6 179.4(3)
N4 N5 N6 C17 0.0(4)
N4 N5 N6 C19 177.4(3)
C16 C17 N6 N5 -0.2(4)
Ru C17 N6 N5 179.8(3)
C16 C17 N6 C19 -177.1(3)
Ru C17 N6 C19 2.9(7)
C17 Ru S1 O1 50.91(16)
N2 Ru S1 O1 145.76(15)
N1 Ru S1 O1 -136.72(14)
S2 Ru S1 O1 -38.51(12)
C17 Ru S1 C20 174.67(16)
N2 Ru S1 C20 -90.49(15)
N1 Ru S1 C20 -12.96(15)
S2 Ru S1 C20 85.24(13)
C17 Ru S1 C21 -74.20(17)
N2 Ru S1 C21 20.64(17)
N1 Ru S1 C21 98.17(17)
S2 Ru S1 C21 -163.63(15)
C17 Ru S2 O2 -154.18(16)
N1 Ru S2 O2 36.65(14)
N3 Ru S2 O2 127.89(15)
S1 Ru S2 O2 -54.23(13)
C17 Ru S2 C23 -29.02(17)
N1 Ru S2 C23 161.81(16)
N3 Ru S2 C23 -106.95(16)
S1 Ru S2 C23 70.93(14)
C17 Ru S2 C22 83.19(16)
N1 Ru S2 C22 -85.97(15)
N3 Ru S2 C22 5.26(15)
S1 Ru S2 C22 -176.85(13)
O4 S3 C24 F3 67.0(4)
O3 S3 C24 F3 -169.6(3)
O5 S3 C24 F3 -53.1(4)
O4 S3 C24 F1 -162.3(4)
O3 S3 C24 F1 -39.0(4)
O5 S3 C24 F1 77.5(4)
O4 S3 C24 F2 -48.8(4)
O3 S3 C24 F2 74.6(3)
O5 S3 C24 F2 -168.9(3)
O8 S4 C25 F5 177.5(3)
O7 S4 C25 F5 57.9(3)
O6 S4 C25 F5 -61.6(3)
O8 S4 C25 F6 -59.3(4)
O7 S4 C25 F6 -179.0(4)
O6 S4 C25 F6 61.6(4)
O8 S4 C25 F4 56.9(4)
O7 S4 C25 F4 -62.7(4)
O6 S4 C25 F4 177.8(3)
